data_4321801
loop_
_publ_author_name
'Fred B. Stocker'
'Teodora P. Staeva'
'Chad M. Rienstra'
'Doyle Britton'

_publ_contact_author
;
Fred Stocker
Department of Chemistry
Macalester College
St. Paul, MN 55105
;
_publ_contact_author_email stocker@macalester.edu
_publ_contact_author_fax 612-696-6432
_publ_contact_author_phone 612-696-6351
_publ_section_title
;
 Crystal Structures of a Series of Complexes Produced by Reaction of
 Copper(I) Cyanide with Diamines
;
_journal_name_full 'Inorganic Chemistry'
_journal_page_first 984
_journal_page_last 991
_journal_paper_doi 10.1021/ic970226b
_journal_volume 38
_journal_year 1999
_chemical_compound_source synthesis
_chemical_formula_sum 'C11 H14 Cu N3'
_chemical_formula_weight 251.80
_chemical_name_systematic ' N-phenylpiperazine/copper(I) cyanide complex'
_space_group_IT_number 14
_symmetry_cell_setting monoclinic
_symmetry_space_group_name_Hall '-P 2ybc'
_symmetry_space_group_name_H-M 'P 1 21/c 1'
_cell_angle_alpha 90
_cell_angle_beta 96.720(1)
_cell_angle_gamma 90
_cell_formula_units_Z 4
_cell_length_a 17.8819(3)
_cell_length_b 6.9190(1)
_cell_length_c 8.6972(1)
_cell_measurement_reflns_used 2021
_cell_measurement_temperature 298
_cell_measurement_theta_max 25.0
_cell_measurement_theta_min 2.5
_cell_volume 1068.67(3)
_computing_cell_refinement 'Siemens SAINT'
_computing_data_collection 'Siemens ASTRO'
_computing_data_reduction SAINT
_computing_molecular_graphics TEXSAN
_computing_structure_refinement TEXSAN
_computing_structure_solution TEXSAN
_diffrn_ambient_temperature 298
_diffrn_measurement_device 'Siemens SMART'
_diffrn_measurement_method 'omega scans'
_diffrn_radiation_monochromator graphite
_diffrn_radiation_source 'X-ray tube'
_diffrn_radiation_type 'Mo K alpha'
_diffrn_radiation_wavelength 0.71073
_diffrn_reflns_av_R_equivalents 0.033
_diffrn_reflns_limit_h_max 21
_diffrn_reflns_limit_h_min 0
_diffrn_reflns_limit_k_max 8
_diffrn_reflns_limit_k_min -8
_diffrn_reflns_limit_l_max 10
_diffrn_reflns_limit_l_min -10
_diffrn_reflns_number 5350
_diffrn_reflns_theta_max 25.0
_diffrn_reflns_theta_min 2.5
_diffrn_standards_decay_% >1%
_diffrn_standards_interval_time '6 hours'
_diffrn_standards_number 60
_exptl_absorpt_coefficient_mu 20.16
_exptl_absorpt_correction_T_max 0.71
_exptl_absorpt_correction_T_min 0.48
_exptl_absorpt_correction_type 'psi scans'
_exptl_crystal_colour amber
_exptl_crystal_density_diffrn 1.565
_exptl_crystal_density_meas ?
_exptl_crystal_description prism
_exptl_crystal_F_000 520
_exptl_crystal_size_max 0.35
_exptl_crystal_size_mid 0.16
_exptl_crystal_size_min 0.16
_refine_diff_density_max 0.40
_refine_diff_density_min -0.42
_refine_ls_goodness_of_fit_obs 1.50
_refine_ls_hydrogen_treatment 'at idealized positions with B = 1.2 B of attached atom'
_refine_ls_matrix_type full
_refine_ls_number_reflns 1630
_refine_ls_R_factor_obs 0.028
_refine_ls_shift/esd_max 0.01
_refine_ls_structure_factor_coef F
_refine_ls_weighting_scheme 'w - 1/(sigma squared F)'
_refine_ls_wR_factor_obs 0.038
_reflns_number_observed 1630
_reflns_number_total 2021
_reflns_observed_criterion 'I > 2 sigma(I)'
_cod_data_source_file ic970226b_1.cif
_cod_data_source_block 8-phpip
_cod_depositor_comments
;
The following automatic conversions were performed:

'_exptl_crystal_density_meas' value 'not measured' was changed to '?'
- the value is perceived as not measured.

Automatic conversion script
Id: cif_fix_values 3008 2015-01-20 13:52:24Z robertas 
;
_cod_original_formula_sum 'C11 H14 Cu1 N3'
_cod_database_code 4321801

loop_
_symmetry_equiv_pos_as_xyz
'x, y, z'
'-x, y+1/2, -z+1/2'
'-x, -y, -z'
'x, -y-1/2, z-1/2'

loop_
_atom_site_aniso_label
_atom_site_aniso_U_11
_atom_site_aniso_U_22
_atom_site_aniso_U_33
_atom_site_aniso_U_12
_atom_site_aniso_U_13
_atom_site_aniso_U_23
Cu(1) 0.0462(2) 0.0306(2) 0.0251(2) 0.0063(1) 0.0043(1) 0.0052(1)
N(1C) 0.036(1) 0.031(1) 0.026(1) 0.003(1) 0.004(1) 0.002(1)
C(2N) 0.039(1) 0.030(1) 0.027(1) -0.006(1) 0.000(1) 0.005(1)
N(11) 0.038(1) 0.029(1) 0.022(1) 0.005(1) 0.006(1) 0.0022(9)
N(14) 0.030(1) 0.024(1) 0.030(1) -0.0006(9) 0.0004(9) 0.0022(8)
C(12) 0.037(1) 0.028(1) 0.035(1) 0.001(1) -0.003(1) 0.001(1)
C(13) 0.036(1) 0.025(1) 0.036(1) 0.000(1) -0.002(1) -0.002(1)
C(15) 0.037(1) 0.030(1) 0.042(2) -0.006(1) 0.000(1) 0.003(1)
C(16) 0.042(2) 0.022(1) 0.036(1) -0.001(1) 0.002(1) 0.001(1)
C(17) 0.032(1) 0.033(1) 0.023(1) 0.004(1) 0.002(1) -0.002(1)
C(18) 0.037(1) 0.035(1) 0.033(1) -0.000(1) 0.001(1) 0.002(1)
C(19) 0.055(2) 0.038(2) 0.042(2) 0.007(1) -0.000(1) 0.004(1)
C(20) 0.044(2) 0.058(2) 0.054(2) 0.017(2) -0.006(1) 0.009(2)
C(21) 0.032(2) 0.066(2) 0.062(2) 0.004(1) -0.000(1) 0.007(2)
C(22) 0.035(2) 0.043(2) 0.046(2) -0.002(1) 0.001(1) 0.006(1)

loop_
_atom_site_label
_atom_site_fract_x
_atom_site_fract_y
_atom_site_fract_z
_atom_site_U_iso_or_equiv
Cu(1) 0.05132(2) 0.06508(4) 0.42536(3) 2.68(2)
N(1C) 0.0499(1) 0.2319(3) 0.2449(2) 2.4(1)
C(2N) 0.0413(1) 0.3285(4) 0.1374(3) 2.6(1)
N(11) 0.1434(1) -0.1355(3) 0.4614(2) 2.30(8)
N(14) 0.2498(1) -0.3656(3) 0.6660(2) 2.23(8)
C(12) 0.1249(1) -0.3318(4) 0.5126(3) 2.6(1)
C(13) 0.1932(1) -0.4592(3) 0.5518(3) 2.6(1)
C(15) 0.2700(1) -0.1754(4) 0.6123(3) 2.9(1)
C(16) 0.2003(2) -0.0517(3) 0.5778(3) 2.7(1)
C(17) 0.3108(1) -0.4848(4) 0.7300(3) 2.3(1)
C(18) 0.2963(1) -0.6634(4) 0.7936(3) 2.8(1)
C(19) 0.3540(2) -0.7734(4) 0.8684(3) 3.6(1)
C(20) 0.4276(2) -0.7109(5) 0.8807(4) 4.2(1)
C(21) 0.4433(2) -0.5363(5) 0.8154(4) 4.2(2)
C(22) 0.3857(2) -0.4231(4) 0.7399(3) 3.3(1)
H(11) 0.162(1) -0.137(4) 0.377(3) 2.3(6)
H(12A) 0.0994 -0.3204 0.6020 3.2
H(12B) 0.0927 -0.3917 0.4319 3.2
H(13A) 0.2154 -0.4847 0.4599 3.1
H(13B) 0.1777 -0.5774 0.5938 3.1
H(15A) 0.3037 -0.1148 0.6902 3.5
H(15B) 0.2939 -0.1892 0.5208 3.5
H(16A) 0.2150 0.0703 0.5411 3.2
H(16B) 0.1783 -0.0344 0.6711 3.2
H(18) 0.2461 -0.7104 0.7856 3.3
H(19) 0.3427 -0.8943 0.9121 4.3
H(20) 0.4669 -0.7868 0.9333 5.0
H(21) 0.4939 -0.4924 0.8220 5.1
H(22) 0.3974 -0.3035 0.6948 4.0

loop_
_atom_type_symbol
_atom_type_description
_atom_type_scat_dispersion_real
_atom_type_scat_dispersion_imag
_atom_type_scat_source
H H 0.000 0.000 'International Tables Vol IV Table 2.2A'
C C 0.002 0.002 'International Tables Vol IV Tables 2.2A and 2.3.1'
N N 0.004 0.003 'International Tables Vol IV Tables 2.2A and 2.3.1'
Cu Cu 0.263 1.266 'International Tables Vol IV Tables 2.2A and 2.3.1'

loop_
_geom_angle_atom_site_label_1
_geom_angle_atom_site_label_2
_geom_angle_atom_site_label_3
_geom_angle
CU1 CU1 N1C 132.99(6)
CU1 CU1 C2N 60.88(7)
CU1 CU1 N11 106.52(6)
N1C CU1 C2N 121.8(1)
N1C CU1 N11 116.01(8)
C2N CU1 N11 104.57(9)
CU1 N1C C2N 173.1(2)
CU1 C2N N1C 160.7(2)
CU1 N11 C12 116.3(2)
CU1 N11 C16 107.6(1)
CU1 N11 H11 105(2)
C12 N11 C16 108.4(2)
C12 N11 H11 112(2)
C16 N11 H11 106(2)
C13 N14 C15 110.8(2)
C13 N14 C17 116.1(2)
C15 N14 C17 116.1(2)
N11 C12 C13 113.6(2)
N11 C12 H12A 108.43
N11 C12 H12B 108.43
C13 C12 H12A 108.43
C13 C12 H12B 108.43
H12A C12 H12B 109.47
N14 C13 C12 111.5(2)
N14 C13 H13A 108.96
N14 C13 H13B 108.97
C12 C13 H13A 108.96
C12 C13 H13B 108.97
H13A C13 H13B 109.46
N14 C15 C16 110.2(2)
N14 C15 H15A 109.30
N14 C15 H15B 109.30
C16 C15 H15A 109.29
C16 C15 H15B 109.30
H15A C15 H15B 109.46
N11 C16 C15 113.7(2)
N11 C16 H16A 108.41
N11 C16 H16B 108.41
C15 C16 H16A 108.40
C15 C16 H16B 108.40
H16A C16 H16B 109.46
N14 C17 C18 119.9(2)
N14 C17 C22 122.0(2)
C18 C17 C22 117.9(2)
C17 C18 C19 120.8(2)
C17 C18 H18 119.59
C19 C18 H18 119.59
C18 C19 C20 121.2(3)
C18 C19 H19 119.39
C20 C19 H19 119.41
C19 C20 C21 118.8(3)
C19 C20 H20 120.61
C21 C20 H20 120.60
C20 C21 C22 120.8(3)
C20 C21 H21 119.61
C22 C21 H21 119.61
C17 C22 C21 120.4(3)
C17 C22 H22 119.78
C21 C22 H22 119.79

loop_
_geom_bond_atom_site_label_1
_geom_bond_atom_site_label_2
_geom_bond_distance
_geom_bond_site_symmetry_2
CU1 CU1 2.5343(9) 55603
CU1 N1C 1.946(2) 1
CU1 C2N 2.013(3) 4
CU1 N11 2.148(2) 1
N1C C2N 1.145(3) 1
N11 C12 1.479(3) 1
N11 C16 1.468(3) 1
N11 H11 0.84(2) 1
N14 C13 1.482(3) 1
N14 C15 1.456(3) 1
N14 C17 1.428(3) 1
C12 C13 1.513(4) 1
C12 H12A 0.950 1
C12 H12B 0.950 1
C13 H13A 0.950 1
C13 H13B 0.950 1
C15 C16 1.513(4) 1
C15 H15A 0.950 1
C15 H15B 0.950 1
C16 H16A 0.950 1
C16 H16B 0.950 1
C17 C18 1.391(4) 1
C17 C22 1.398(4) 1
C18 C19 1.382(4) 1
C18 H18 0.950 1
C19 C20 1.378(4) 1
C19 H19 0.950 1
C20 C21 1.378(4) 1
C20 H20 0.950 1
C21 C22 1.396(4) 1
C21 H21 0.950 1
C22 H22 0.950 1
